data_1545938
loop_
_publ_author_name
'Werner, Bettina'
'Kalesse, Markus'

_publ_section_title
;
 Pinacol Coupling Strategy for the Construction of the
 Bicyclo[6.4.1]tridecane Framework of Schiglautone A.
;
_journal_issue 7
_journal_name_full 'Organic letters'
_journal_page_first 1524
_journal_page_last 1526
_journal_paper_doi 10.1021/acs.orglett.7b00288
_journal_volume 19
_journal_year 2017
_chemical_formula_sum 'C26 H48 O2 Si'
_chemical_formula_weight 420.75
_space_group_crystal_system monoclinic
_space_group_IT_number 14
_space_group_name_Hall '-P 2ybc'
_space_group_name_H-M_alt 'P 1 21/c 1'
_symmetry_space_group_name_Hall '-P 2ybc'
_symmetry_space_group_name_H-M 'P 1 21/c 1'
_atom_sites_solution_hydrogens geom
_cell_angle_alpha 90
_cell_angle_beta 91.434(7)
_cell_angle_gamma 90
_cell_formula_units_Z 4
_cell_length_a 27.621(6)
_cell_length_b 7.7207(16)
_cell_length_c 12.441(2)
_cell_measurement_reflns_used 4869
_cell_measurement_temperature 200.(2)
_cell_measurement_theta_max 20.5232
_cell_measurement_theta_min 2.7351
_cell_volume 2652.3(9)
_computing_cell_refinement 'SAINT V8.34A (Bruker AXS Inc., 2013)'
_computing_data_reduction 'SAINT V8.34A (Bruker AXS Inc., 2013)'
_computing_structure_refinement 'SHELXL-2014/7 (Sheldrick, 2014)'
_diffrn_ambient_temperature 200.(2)
_diffrn_detector_area_resol_mean 8.3330
_diffrn_measured_fraction_theta_full 0.978
_diffrn_measured_fraction_theta_max 0.978
_diffrn_measurement_device_type 'Bruker SMART X2S'
_diffrn_measurement_method '\f and \w scan'
_diffrn_radiation_monochromator graphite
_diffrn_radiation_type MoK\a
_diffrn_radiation_wavelength 0.71073
_diffrn_reflns_av_R_equivalents 0.1630
_diffrn_reflns_av_unetI/netI 0.0900
_diffrn_reflns_limit_h_max 32
_diffrn_reflns_limit_h_min -32
_diffrn_reflns_limit_k_max 8
_diffrn_reflns_limit_k_min -9
_diffrn_reflns_limit_l_max 14
_diffrn_reflns_limit_l_min -14
_diffrn_reflns_number 37395
_diffrn_reflns_theta_full 24.80
_diffrn_reflns_theta_max 24.80
_diffrn_reflns_theta_min 2.21
_exptl_absorpt_coefficient_mu 0.106
_exptl_absorpt_correction_T_max 0.98
_exptl_absorpt_correction_T_min 0.46
_exptl_absorpt_correction_type multi-scan
_exptl_absorpt_process_details 'SADABS V2014/5 (Bruker AXS Inc.)'
_exptl_crystal_colour colourless
_exptl_crystal_density_diffrn 1.054
_exptl_crystal_density_method 'not measured'
_exptl_crystal_description plate
_exptl_crystal_F_000 936
_exptl_crystal_size_max 0.600
_exptl_crystal_size_mid 0.550
_exptl_crystal_size_min 0.200
_refine_diff_density_max 0.235
_refine_diff_density_min -0.268
_refine_ls_extinction_method none
_refine_ls_goodness_of_fit_ref 1.028
_refine_ls_hydrogen_treatment constr
_refine_ls_matrix_type full
_refine_ls_number_parameters 271
_refine_ls_number_reflns 4466
_refine_ls_number_restraints 0
_refine_ls_restrained_S_all 1.028
_refine_ls_R_factor_all 0.1032
_refine_ls_R_factor_gt 0.0555
_refine_ls_shift/su_max 0.000
_refine_ls_shift/su_mean 0.000
_refine_ls_structure_factor_coef Fsqd
_refine_ls_weighting_details 'w=1/[\s^2^(Fo^2^)+(0.0539P)^2^+0.1666P] where P=(Fo^2^+2Fc^2^)/3'
_refine_ls_weighting_scheme calc
_refine_ls_wR_factor_gt 0.1299
_refine_ls_wR_factor_ref 0.1483
_reflns_number_gt 2731
_reflns_number_total 4466
_reflns_threshold_expression 'I > 2\s(I)'
_cod_data_source_file ol7b00288_si_001.cif
_cod_data_source_block I
_cod_depositor_comments
;

2019-03-17
Z value and formula changed from the absurd ones in the original
file.                 miguel
;
_cod_original_formula_sum 'C2.36 H4.36 O0.18 Si0.09'
_cod_original_formula_weight 38.25
_cod_original_formula_units_Z 44
_cod_database_code 1545938

loop_
_space_group_symop_operation_xyz
'x, y, z'
'-x, y+1/2, -z+1/2'
'-x, -y, -z'
'x, -y-1/2, z-1/2'

loop_
_atom_site_type_symbol
_atom_site_label
_atom_site_fract_x
_atom_site_fract_y
_atom_site_fract_z
_atom_site_U_iso_or_equiv
_atom_site_adp_type
_atom_site_calc_flag
_atom_site_refinement_flags_adp
_atom_site_refinement_flags_posn
_atom_site_occupancy
Si Si01 0.10683(3) 0.44044(9) 0.37717(6) 0.0420(2) Uani d . . 1
O O002 0.15733(6) 0.4091(2) 0.44637(14) 0.0458(5) Uani d . . 1
O O003 0.31650(8) 0.9240(3) 0.68702(17) 0.0697(7) Uani d . . 1
C C004 0.24330(9) 0.4187(3) 0.48927(18) 0.0357(6) Uani d . . 1
C C005 0.28528(9) 0.5489(3) 0.51619(18) 0.0338(6) Uani d . . 1
H H005 0.2881 0.6185 0.4508 0.041 Uiso calc U R 1
C C006 0.31253(10) 0.8308(3) 0.6081(2) 0.0454(7) Uani d . . 1
C C007 0.19737(9) 0.5253(3) 0.4647(2) 0.0389(6) Uani d . . 1
H H007 0.2023 0.5906 0.3984 0.047 Uiso calc U R 1
C C008 0.27492(10) 0.6828(3) 0.60511(18) 0.0399(6) Uani d . . 1
C C009 0.38811(10) 0.7423(3) 0.5141(2) 0.0435(7) Uani d . . 1
C C00A 0.08068(11) 0.2179(3) 0.3566(2) 0.0510(8) Uani d . . 1
C C00B 0.33477(10) 0.4605(3) 0.5298(2) 0.0491(7) Uani d . . 1
H H00A 0.3312 0.3643 0.5791 0.059 Uiso calc U R 1
H H00B 0.3432 0.4122 0.4608 0.059 Uiso calc U R 1
C C00C 0.34320(10) 0.8623(3) 0.5128(2) 0.0491(7) Uani d . . 1
H H00C 0.3537 0.9822 0.5127 0.059 Uiso calc U R 1
H H00D 0.3241 0.8421 0.4475 0.059 Uiso calc U R 1
C C00D 0.42864(10) 0.8359(4) 0.5775(2) 0.0517(8) Uani d . . 1
H H00E 0.4345 0.9454 0.5419 0.062 Uiso calc U R 1
H H00F 0.4166 0.8626 0.6482 0.062 Uiso calc U R 1
C C00E 0.22728(10) 0.7770(3) 0.5745(2) 0.0524(8) Uani d . . 1
H H00G 0.2189 0.8545 0.6325 0.063 Uiso calc U R 1
H H00H 0.2323 0.8468 0.5109 0.063 Uiso calc U R 1
C C00F 0.37719(10) 0.5706(3) 0.5702(2) 0.0520(8) Uani d . . 1
H H00I 0.4061 0.4997 0.5673 0.062 Uiso calc U R 1
H H00J 0.372 0.596 0.6454 0.062 Uiso calc U R 1
C C00G 0.18530(10) 0.6532(3) 0.5526(2) 0.0550(8) Uani d . . 1
H H00K 0.1781 0.5907 0.6179 0.066 Uiso calc U R 1
H H00L 0.1567 0.7188 0.531 0.066 Uiso calc U R 1
C C00H 0.25579(10) 0.3201(4) 0.3862(2) 0.0563(8) Uani d . . 1
H H00M 0.2276 0.2596 0.3595 0.084 Uiso calc U R 1
H H00N 0.2812 0.2384 0.402 0.084 Uiso calc U R 1
H H00O 0.2664 0.4007 0.3329 0.084 Uiso calc U R 1
C C00I 0.23350(11) 0.2834(3) 0.5766(2) 0.0546(8) Uani d . . 1
H H00P 0.2123 0.1955 0.5477 0.082 Uiso calc U R 1
H H00Q 0.2186 0.3385 0.6364 0.082 Uiso calc U R 1
H H00R 0.2635 0.2314 0.6 0.082 Uiso calc U R 1
C C00J 0.47712(11) 0.7449(4) 0.5931(3) 0.0701(10) Uani d . . 1
H H00S 0.4721 0.6341 0.6278 0.084 Uiso calc U R 1
H H00T 0.4907 0.7226 0.5233 0.084 Uiso calc U R 1
C C00K 0.40364(13) 0.7098(4) 0.3978(2) 0.0753(10) Uani d . . 1
H H00U 0.4099 0.8186 0.3634 0.113 Uiso calc U R 1
H H00V 0.3782 0.6502 0.3589 0.113 Uiso calc U R 1
H H00W 0.4325 0.6404 0.3984 0.113 Uiso calc U R 1
C C00L 0.51279(12) 0.8503(4) 0.6601(3) 0.0697(9) Uani d . . 1
H H00X 0.5158 0.9638 0.6275 0.084 Uiso calc U R 1
H H00Y 0.4996 0.8666 0.731 0.084 Uiso calc U R 1
C C00M 0.27244(13) 0.6075(4) 0.7193(2) 0.0674(10) Uani d . . 1
H H00Z 0.2977 0.5233 0.7298 0.101 Uiso calc U R 1
H H01A 0.2415 0.5533 0.7283 0.101 Uiso calc U R 1
H H01B 0.2766 0.699 0.771 0.101 Uiso calc U R 1
C C00N 0.06404(12) 0.5766(4) 0.4533(3) 0.0764(10) Uani d . . 1
H H01C 0.0614 0.5318 0.5249 0.115 Uiso calc U R 1
H H01D 0.0328 0.5749 0.4177 0.115 Uiso calc U R 1
H H01E 0.0759 0.6935 0.4566 0.115 Uiso calc U R 1
C C00O 0.03195(13) 0.2296(5) 0.2939(3) 0.0896(12) Uani d . . 1
H H01F 0.0367 0.2864 0.2264 0.134 Uiso calc U R 1
H H01G 0.0093 0.2946 0.3351 0.134 Uiso calc U R 1
H H01H 0.0195 0.1151 0.2813 0.134 Uiso calc U R 1
C C00P 0.11945(13) 0.5495(5) 0.2479(2) 0.0831(11) Uani d . . 1
H H01I 0.1317 0.6639 0.2618 0.125 Uiso calc U R 1
H H01J 0.0901 0.557 0.2051 0.125 Uiso calc U R 1
H H01K 0.1431 0.484 0.2098 0.125 Uiso calc U R 1
C C00Q 0.07205(16) 0.1331(4) 0.4650(3) 0.0978(14) Uani d . . 1
H H01L 0.0579 0.0208 0.454 0.147 Uiso calc U R 1
H H01M 0.0505 0.2039 0.5056 0.147 Uiso calc U R 1
H H01N 0.1023 0.1212 0.5039 0.147 Uiso calc U R 1
C C00R 0.11506(14) 0.1075(5) 0.2917(3) 0.1027(14) Uani d . . 1
H H01O 0.1451 0.0936 0.3313 0.154 Uiso calc U R 1
H H01P 0.121 0.1635 0.2244 0.154 Uiso calc U R 1
H H01Q 0.1008 -0.004 0.2785 0.154 Uiso calc U R 1
C C00S 0.56127(17) 0.7745(5) 0.6726(5) 0.129(2) Uani d . . 1
H H01R 0.5731 0.7475 0.6053 0.154 Uiso calc U R 1
C C00T 0.5887(2) 0.7383(5) 0.7360(4) 0.135(2) Uani d . . 1
H H01S 0.5823 0.7573 0.8081 0.162 Uiso calc U R 1
H H01T 0.618 0.6892 0.7168 0.162 Uiso calc U R 1

loop_
_atom_site_aniso_label
_atom_site_aniso_U_11
_atom_site_aniso_U_22
_atom_site_aniso_U_33
_atom_site_aniso_U_12
_atom_site_aniso_U_13
_atom_site_aniso_U_23
Si01 0.0371(5) 0.0403(4) 0.0485(4) -0.0056(3) 0.0006(3) -0.0004(3)
O002 0.0390(11) 0.0359(10) 0.0621(12) -0.0064(8) -0.0050(9) -0.0038(8)
O003 0.0617(15) 0.0636(13) 0.0834(15) -0.0057(11) -0.0057(12) -0.0410(12)
C004 0.0405(17) 0.0273(12) 0.0394(14) -0.0019(11) 0.0017(12) -0.0029(11)
C005 0.0369(16) 0.0305(13) 0.0340(13) 0.0000(11) -0.0006(11) 0.0002(11)
C006 0.0439(18) 0.0369(14) 0.0547(17) 0.0059(13) -0.0095(14) -0.0086(14)
C007 0.0360(16) 0.0333(14) 0.0472(15) -0.0065(12) -0.0047(12) 0.0006(12)
C008 0.0479(18) 0.0381(14) 0.0336(14) -0.0033(13) -0.0041(12) -0.0081(11)
C009 0.0439(18) 0.0426(15) 0.0438(16) -0.0071(13) -0.0032(13) -0.0012(12)
C00A 0.048(2) 0.0453(16) 0.0592(18) -0.0136(14) -0.0015(15) -0.0096(14)
C00B 0.0451(18) 0.0338(14) 0.0681(18) 0.0016(13) -0.0032(15) -0.0013(13)
C00C 0.052(2) 0.0364(15) 0.0577(17) -0.0081(13) -0.0133(15) 0.0051(13)
C00D 0.051(2) 0.0489(17) 0.0553(17) -0.0066(14) -0.0009(15) -0.0013(14)
C00E 0.0442(19) 0.0386(15) 0.074(2) 0.0021(13) 0.0016(16) -0.0238(14)
C00F 0.0420(19) 0.0417(16) 0.0719(19) 0.0041(13) -0.0070(15) 0.0037(14)
C00G 0.0401(18) 0.0451(16) 0.080(2) 0.0021(14) 0.0001(16) -0.0210(15)
C00H 0.049(2) 0.0527(17) 0.0670(19) -0.0077(15) 0.0065(15) -0.0271(15)
C00I 0.057(2) 0.0360(15) 0.070(2) -0.0090(14) -0.0051(16) 0.0145(14)
C00J 0.045(2) 0.063(2) 0.102(3) -0.0042(16) -0.0115(19) -0.0127(19)
C00K 0.084(3) 0.084(2) 0.059(2) -0.014(2) 0.0056(19) -0.0137(18)
C00L 0.051(2) 0.066(2) 0.092(2) -0.0062(17) -0.0053(18) -0.0028(18)
C00M 0.089(3) 0.080(2) 0.0336(16) -0.0181(19) 0.0017(16) -0.0076(15)
C00N 0.048(2) 0.068(2) 0.114(3) 0.0037(17) 0.006(2) -0.023(2)
C00O 0.071(3) 0.088(3) 0.109(3) -0.029(2) -0.019(2) -0.018(2)
C00P 0.084(3) 0.093(3) 0.072(2) -0.031(2) -0.008(2) 0.0266(19)
C00Q 0.135(4) 0.064(2) 0.095(3) -0.041(2) -0.001(3) 0.019(2)
C00R 0.091(3) 0.073(2) 0.144(4) -0.005(2) 0.014(3) -0.054(2)
C00S 0.079(3) 0.079(3) 0.224(6) 0.019(2) -0.069(4) -0.044(3)
C00T 0.145(5) 0.087(3) 0.167(5) 0.041(3) -0.094(4) -0.058(3)

loop_
_atom_type_symbol
_atom_type_description
_atom_type_scat_dispersion_real
_atom_type_scat_dispersion_imag
_atom_type_scat_source
C C 0.0033 0.0016 'International Tables Vol C Tables 4.2.6.8 and 6.1.1.4'
H H 0.0000 0.0000 'International Tables Vol C Tables 4.2.6.8 and 6.1.1.4'
O O 0.0106 0.0060 'International Tables Vol C Tables 4.2.6.8 and 6.1.1.4'
Si Si 0.0817 0.0704 'International Tables Vol C Tables 4.2.6.8 and 6.1.1.4'

loop_
_geom_angle_atom_site_label_1
_geom_angle_atom_site_label_2
_geom_angle_atom_site_label_3
_geom_angle
O002 Si01 C00P 110.27(13)
O002 Si01 C00N 111.07(13)
C00P Si01 C00N 108.69(17)
O002 Si01 C00A 104.83(11)
C00P Si01 C00A 112.12(14)
C00N Si01 C00A 109.84(14)
C007 O002 Si01 129.24(15)
C007 C004 C00I 110.2(2)
C007 C004 C00H 107.5(2)
C00I C004 C00H 107.4(2)
C007 C004 C005 107.60(18)
C00I C004 C005 115.38(19)
C00H C004 C005 108.4(2)
C00B C005 C008 113.5(2)
C00B C005 C004 113.1(2)
C008 C005 C004 115.7(2)
C00B C005 H005 104.3
C008 C005 H005 104.3
C004 C005 H005 104.3
O003 C006 C00C 120.1(3)
O003 C006 C008 120.2(3)
C00C C006 C008 119.7(2)
O002 C007 C00G 109.8(2)
O002 C007 C004 108.99(19)
C00G C007 C004 113.7(2)
O002 C007 H007 108.1
C00G C007 H007 108.1
C004 C007 H007 108.1
C00M C008 C00E 110.4(2)
C00M C008 C006 107.6(2)
C00E C008 C006 103.08(19)
C00M C008 C005 114.9(2)
C00E C008 C005 108.11(19)
C006 C008 C005 112.1(2)
C00F C009 C00D 108.8(2)
C00F C009 C00K 110.5(2)
C00D C009 C00K 110.1(2)
C00F C009 C00C 110.8(2)
C00D C009 C00C 107.3(2)
C00K C009 C00C 109.2(2)
C00R C00A C00Q 110.0(3)
C00R C00A C00O 108.2(3)
C00Q C00A C00O 108.6(3)
C00R C00A Si01 110.0(2)
C00Q C00A Si01 109.9(2)
C00O C00A Si01 110.1(2)
C00F C00B C005 117.7(2)
C00F C00B H00A 107.9
C005 C00B H00A 107.9
C00F C00B H00B 107.9
C005 C00B H00B 107.9
H00A C00B H00B 107.2
C006 C00C C009 111.3(2)
C006 C00C H00C 109.4
C009 C00C H00C 109.4
C006 C00C H00D 109.4
C009 C00C H00D 109.4
H00C C00C H00D 108.0
C00J C00D C009 118.5(2)
C00J C00D H00E 107.7
C009 C00D H00E 107.7
C00J C00D H00F 107.7
C009 C00D H00F 107.7
H00E C00D H00F 107.1
C00G C00E C008 112.9(2)
C00G C00E H00G 109.0
C008 C00E H00G 109.0
C00G C00E H00H 109.0
C008 C00E H00H 109.0
H00G C00E H00H 107.8
C00B C00F C009 119.4(2)
C00B C00F H00I 107.5
C009 C00F H00I 107.5
C00B C00F H00J 107.5
C009 C00F H00J 107.5
H00I C00F H00J 107.0
C007 C00G C00E 111.0(2)
C007 C00G H00K 109.4
C00E C00G H00K 109.4
C007 C00G H00L 109.4
C00E C00G H00L 109.4
H00K C00G H00L 108.0
C004 C00H H00M 109.5
C004 C00H H00N 109.5
H00M C00H H00N 109.5
C004 C00H H00O 109.5
H00M C00H H00O 109.5
H00N C00H H00O 109.5
C004 C00I H00P 109.5
C004 C00I H00Q 109.5
H00P C00I H00Q 109.5
C004 C00I H00R 109.5
H00P C00I H00R 109.5
H00Q C00I H00R 109.5
C00L C00J C00D 112.4(3)
C00L C00J H00S 109.1
C00D C00J H00S 109.1
C00L C00J H00T 109.1
C00D C00J H00T 109.1
H00S C00J H00T 107.9
C009 C00K H00U 109.5
C009 C00K H00V 109.5
H00U C00K H00V 109.5
C009 C00K H00W 109.5
H00U C00K H00W 109.5
H00V C00K H00W 109.5
C00S C00L C00J 115.1(3)
C00S C00L H00X 108.5
C00J C00L H00X 108.5
C00S C00L H00Y 108.5
C00J C00L H00Y 108.5
H00X C00L H00Y 107.5
C008 C00M H00Z 109.5
C008 C00M H01A 109.5
H00Z C00M H01A 109.5
C008 C00M H01B 109.5
H00Z C00M H01B 109.5
H01A C00M H01B 109.5
Si01 C00N H01C 109.5
Si01 C00N H01D 109.5
H01C C00N H01D 109.5
Si01 C00N H01E 109.5
H01C C00N H01E 109.5
H01D C00N H01E 109.5
C00A C00O H01F 109.5
C00A C00O H01G 109.5
H01F C00O H01G 109.5
C00A C00O H01H 109.5
H01F C00O H01H 109.5
H01G C00O H01H 109.5
Si01 C00P H01I 109.5
Si01 C00P H01J 109.5
H01I C00P H01J 109.5
Si01 C00P H01K 109.5
H01I C00P H01K 109.5
H01J C00P H01K 109.5
C00A C00Q H01L 109.5
C00A C00Q H01M 109.5
H01L C00Q H01M 109.5
C00A C00Q H01N 109.5
H01L C00Q H01N 109.5
H01M C00Q H01N 109.5
C00A C00R H01O 109.5
C00A C00R H01P 109.5
H01O C00R H01P 109.5
C00A C00R H01Q 109.5
H01O C00R H01Q 109.5
H01P C00R H01Q 109.5
C00T C00S C00L 141.0(7)
C00T C00S H01R 109.5
C00L C00S H01R 109.5
C00S C00T H01S 120.0
C00S C00T H01T 120.0
H01S C00T H01T 120.0

loop_
_geom_bond_atom_site_label_1
_geom_bond_atom_site_label_2
_geom_bond_distance
Si01 O002 1.6386(18)
Si01 C00P 1.856(3)
Si01 C00N 1.859(3)
Si01 C00A 1.879(3)
O002 C007 1.438(3)
O003 C006 1.220(3)
C004 C007 1.536(3)
C004 C00I 1.536(3)
C004 C00H 1.538(3)
C004 C005 1.564(3)
C005 C00B 1.533(3)
C005 C008 1.546(3)
C005 H005 0.98
C006 C00C 1.494(4)
C006 C008 1.544(4)
C007 C00G 1.516(3)
C007 H007 0.98
C008 C00M 1.538(3)
C008 C00E 1.543(4)
C009 C00F 1.531(3)
C009 C00D 1.534(3)
C009 C00K 1.541(4)
C009 C00C 1.548(4)
C00A C00R 1.523(4)
C00A C00Q 1.524(4)
C00A C00O 1.541(4)
C00B C00F 1.523(3)
C00B H00A 0.97
C00B H00B 0.97
C00C H00C 0.97
C00C H00D 0.97
C00D C00J 1.520(4)
C00D H00E 0.97
C00D H00F 0.97
C00E C00G 1.522(4)
C00E H00G 0.97
C00E H00H 0.97
C00F H00I 0.97
C00F H00J 0.97
C00G H00K 0.97
C00G H00L 0.97
C00H H00M 0.96
C00H H00N 0.96
C00H H00O 0.96
C00I H00P 0.96
C00I H00Q 0.96
C00I H00R 0.96
C00J C00L 1.513(4)
C00J H00S 0.97
C00J H00T 0.97
C00K H00U 0.96
C00K H00V 0.96
C00K H00W 0.96
C00L C00S 1.466(5)
C00L H00X 0.97
C00L H00Y 0.97
C00M H00Z 0.96
C00M H01A 0.96
C00M H01B 0.96
C00N H01C 0.96
C00N H01D 0.96
C00N H01E 0.96
C00O H01F 0.96
C00O H01G 0.96
C00O H01H 0.96
C00P H01I 0.96
C00P H01J 0.96
C00P H01K 0.96
C00Q H01L 0.96
C00Q H01M 0.96
C00Q H01N 0.96
C00R H01O 0.96
C00R H01P 0.96
C00R H01Q 0.96
C00S C00T 1.116(5)
C00S H01R 0.93
C00T H01S 0.93
C00T H01T 0.93
